data_7201553
loop_
_publ_author_name
'Chopra, Deepak'
'Guru Row, T. N.'

_publ_section_title
;
 Evaluation of the interchangeability of C--H and C--F groups: insights
 from crystal packing in a series of isomeric fluorinated benzanilides
;
_journal_issue 1
_journal_name_full CrystEngComm
_journal_page_first 54
_journal_paper_doi 10.1039/b709938j
_journal_volume 10
_journal_year 2008
_chemical_formula_moiety 'C13 H10 F N O'
_chemical_formula_sum 'C13 H10 F N O'
_chemical_formula_weight 215.22
_chemical_name_systematic
;
?
;
_space_group_IT_number 4
_symmetry_cell_setting monoclinic
_symmetry_space_group_name_Hall 'P 2yb'
_symmetry_space_group_name_H-M 'P 1 21 1'
_atom_sites_solution_hydrogens geom
_atom_sites_solution_primary direct
_atom_sites_solution_secondary difmap
_cell_angle_alpha 90
_cell_angle_beta 97.454(5)
_cell_angle_gamma 90
_cell_formula_units_Z 2
_cell_length_a 5.4206(15)
_cell_length_b 6.2580(17)
_cell_length_c 15.534(4)
_cell_measurement_reflns_used 556
_cell_measurement_temperature 290(2)
_cell_measurement_theta_max 25.4
_cell_measurement_theta_min 1.6
_cell_volume 522.5(2)
_computing_cell_refinement SMART
_computing_data_collection 'SMART (Bruker, 1998)'
_computing_data_reduction 'SAINT (Bruker, 1998)'
_computing_molecular_graphics 'Ortep-3 for Windows (Farrugia, 1997) and CAMERON (Watkin et al., 1993)'
_computing_publication_material 'PLATON (Spek, 2003)'
_computing_structure_refinement 'SHELXL-97 (Sheldrick, 1997)'
_computing_structure_solution 'SIR92 (Altomare et al., 1993)'
_diffrn_ambient_temperature 290(2)
_diffrn_measured_fraction_theta_full 1.000
_diffrn_measured_fraction_theta_max 1.000
_diffrn_measurement_device_type 'Bruker SMART APEX CCD area detector'
_diffrn_measurement_method '\f and \w scans'
_diffrn_radiation_monochromator graphite
_diffrn_radiation_source 'fine-focus sealed tube'
_diffrn_radiation_type MoK\a
_diffrn_radiation_wavelength 0.71073
_diffrn_reflns_av_R_equivalents 0.0336
_diffrn_reflns_av_sigmaI/netI 0.0736
_diffrn_reflns_limit_h_max 6
_diffrn_reflns_limit_h_min -6
_diffrn_reflns_limit_k_max 7
_diffrn_reflns_limit_k_min -7
_diffrn_reflns_limit_l_max 18
_diffrn_reflns_limit_l_min -18
_diffrn_reflns_number 3606
_diffrn_reflns_reduction_process
;
?
;
_diffrn_reflns_theta_full 25.00
_diffrn_reflns_theta_max 24.99
_diffrn_reflns_theta_min 2.64
_exptl_absorpt_coefficient_mu 0.099
_exptl_absorpt_correction_T_max 0.9931
_exptl_absorpt_correction_T_min 0.9434
_exptl_absorpt_correction_type multi-scan
_exptl_absorpt_process_details '(SADABS; Sheldrick, 1996)'
_exptl_crystal_colour colorless
_exptl_crystal_density_diffrn 1.368
_exptl_crystal_density_method 'Not Measured'
_exptl_crystal_description plates
_exptl_crystal_F_000 224
_exptl_crystal_size_max 0.20
_exptl_crystal_size_mid 0.11
_exptl_crystal_size_min 0.07
_refine_diff_density_max 0.118
_refine_diff_density_min -0.108
_refine_diff_density_rms 0.031
_refine_ls_extinction_method none
_refine_ls_goodness_of_fit_ref 1.001
_refine_ls_hydrogen_treatment mixed
_refine_ls_matrix_type full
_refine_ls_number_parameters 149
_refine_ls_number_reflns 1783
_refine_ls_number_restraints 1
_refine_ls_restrained_S_all 1.001
_refine_ls_R_factor_all 0.1272
_refine_ls_R_factor_gt 0.0635
_refine_ls_shift/su_max 0.000
_refine_ls_shift/su_mean 0.000
_refine_ls_structure_factor_coef Fsqd
_refine_ls_weighting_details 'calc w=1/[\s^2^(Fo^2^)+(0.0857P)^2^+0.0000P] where P=(Fo^2^+2Fc^2^)/3'
_refine_ls_weighting_scheme calc
_refine_ls_wR_factor_gt 0.0931
_refine_ls_wR_factor_ref 0.1116
_reflns_number_gt 1070
_reflns_number_total 1783
_reflns_threshold_expression >2sigma(I)
_cod_data_source_file b709938j.txt
_cod_data_source_block dc4_1_m
_cod_depositor_comments
;
The following automatic conversions were performed:
'_symmetry_cell_setting' value 'Monoclinic' changed to 'monoclinic'
according to '/home/saulius/struct/CIF-dictionaries/cif_core.dic'
dictionary named 'cif_core.dic' version 2.4.1 from 2010-06-29.

Automatic conversion script
Id: cif_fix_enum 1527 2010-12-29 10:47:43Z saulius 
;
_cod_original_sg_symbol_H-M 'P 21'
_cod_database_code 7201553

loop_
_symmetry_equiv_pos_as_xyz
x,y,z
-x,1/2+y,-z

loop_
_atom_site_label
_atom_site_type_symbol
_atom_site_fract_x
_atom_site_fract_y
_atom_site_fract_z
_atom_site_U_iso_or_equiv
_atom_site_adp_type
_atom_site_occupancy
_atom_site_symmetry_multiplicity
_atom_site_calc_flag
_atom_site_refinement_flags
_atom_site_disorder_assembly
_atom_site_disorder_group
F1 F 0.0478(4) 0.2195(5) 0.38346(14) 0.0848(8) Uani 1 1 d . . .
O1 O 0.6152(5) 0.2647(5) 0.23456(17) 0.0758(9) Uani 1 1 d . . .
N1 N 0.2056(7) 0.3462(5) 0.2286(2) 0.0566(10) Uani 1 1 d . . .
C6 C 0.2025(7) 0.0511(8) 0.3787(3) 0.0573(11) Uani 1 1 d . . .
C12 C 0.0081(8) 0.6680(7) 0.1759(3) 0.0627(12) Uani 1 1 d . . .
H12 H -0.1065 0.6434 0.2144 0.075 Uiso 1 1 calc R . .
C1 C 0.3720(7) 0.0564(6) 0.3208(2) 0.0498(10) Uani 1 1 d . . .
C7 C 0.1965(7) 0.5270(7) 0.1713(2) 0.0504(10) Uani 1 1 d . . .
C5 C 0.1835(8) -0.1153(8) 0.4360(3) 0.0739(14) Uani 1 1 d . . .
H5 H 0.0636 -0.1139 0.4737 0.089 Uiso 1 1 calc R . .
C10 C 0.1541(8) 0.8842(8) 0.0662(3) 0.0719(14) Uani 1 1 d . . .
H10 H 0.1408 1.0048 0.0310 0.086 Uiso 1 1 calc R . .
C3 C 0.5195(8) -0.2841(8) 0.3797(3) 0.0718(12) Uani 1 1 d . . .
H3 H 0.6277 -0.3995 0.3796 0.086 Uiso 1 1 calc R . .
C13 C 0.4090(8) 0.2322(7) 0.2576(2) 0.0584(11) Uani 1 1 d . . .
C11 C -0.0147(7) 0.8471(7) 0.1239(3) 0.0721(14) Uani 1 1 d . . .
H11 H -0.1439 0.9431 0.1277 0.087 Uiso 1 1 calc R . .
C4 C 0.3445(8) -0.2803(9) 0.4355(3) 0.0737(13) Uani 1 1 d . . .
H4 H 0.3359 -0.3932 0.4739 0.088 Uiso 1 1 calc R . .
C8 C 0.3625(7) 0.5622(8) 0.1134(3) 0.0667(12) Uani 1 1 d . . .
H8 H 0.4900 0.4650 0.1090 0.080 Uiso 1 1 calc R . .
C9 C 0.3405(8) 0.7398(9) 0.0621(3) 0.0789(13) Uani 1 1 d . . .
H9 H 0.4552 0.7630 0.0234 0.095 Uiso 1 1 calc R . .
C2 C 0.5345(8) -0.1152(7) 0.3233(3) 0.0656(12) Uani 1 1 d . . .
H2 H 0.6562 -0.1166 0.2862 0.079 Uiso 1 1 calc R . .
H1N H 0.060(8) 0.313(7) 0.250(3) 0.100(18) Uiso 1 1 d . . .

loop_
_atom_site_aniso_label
_atom_site_aniso_U_11
_atom_site_aniso_U_22
_atom_site_aniso_U_33
_atom_site_aniso_U_23
_atom_site_aniso_U_13
_atom_site_aniso_U_12
F1 0.0825(16) 0.1021(19) 0.0759(15) 0.0070(16) 0.0335(13) 0.0184(19)
O1 0.0501(16) 0.088(2) 0.094(2) 0.0186(19) 0.0252(15) 0.0039(19)
N1 0.044(2) 0.063(3) 0.064(2) -0.003(2) 0.0127(19) -0.004(2)
C6 0.055(3) 0.065(3) 0.051(3) -0.002(3) 0.005(2) 0.012(3)
C12 0.060(3) 0.061(3) 0.070(3) 0.004(3) 0.017(2) 0.001(2)
C1 0.060(3) 0.047(3) 0.044(2) -0.007(2) 0.013(2) -0.015(3)
C7 0.053(3) 0.059(3) 0.041(2) 0.000(3) 0.012(2) -0.004(2)
C5 0.067(3) 0.095(4) 0.059(3) 0.018(3) 0.003(2) -0.009(3)
C10 0.069(3) 0.065(3) 0.081(4) 0.021(3) 0.006(3) -0.016(3)
C3 0.078(3) 0.053(3) 0.084(3) 0.003(3) 0.007(3) -0.001(3)
C13 0.047(2) 0.066(3) 0.062(3) -0.016(3) 0.006(2) 0.004(3)
C11 0.053(3) 0.070(4) 0.092(3) -0.003(3) 0.003(3) 0.007(3)
C4 0.066(3) 0.073(4) 0.078(3) 0.020(3) -0.007(3) -0.016(3)
C8 0.067(3) 0.071(3) 0.063(3) 0.004(3) 0.013(2) 0.013(3)
C9 0.062(3) 0.103(4) 0.075(3) 0.027(3) 0.019(2) -0.001(4)
C2 0.067(3) 0.057(3) 0.075(3) -0.005(3) 0.020(2) 0.006(3)

loop_
_atom_type_symbol
_atom_type_description
_atom_type_scat_dispersion_real
_atom_type_scat_dispersion_imag
_atom_type_scat_source
O O 0.0106 0.0060 'International Tables Vol C Tables 4.2.6.8 and 6.1.1.4'
N N 0.0061 0.0033 'International Tables Vol C Tables 4.2.6.8 and 6.1.1.4'
F F 0.0171 0.0103 'International Tables Vol C Tables 4.2.6.8 and 6.1.1.4'
H H 0.0000 0.0000 'International Tables Vol C Tables 4.2.6.8 and 6.1.1.4'
C C 0.0033 0.0016 'International Tables Vol C Tables 4.2.6.8 and 6.1.1.4'

loop_
_geom_angle_atom_site_label_1
_geom_angle_atom_site_label_2
_geom_angle_atom_site_label_3
_geom_angle
_geom_angle_site_symmetry_1
_geom_angle_site_symmetry_3
_geom_angle_publ_flag
C13 N1 C7 126.0(4) . . ?
C13 N1 H1N 118(3) . . ?
C7 N1 H1N 116(3) . . ?
F1 C6 C1 119.4(4) . . ?
F1 C6 C5 116.9(4) . . ?
C1 C6 C5 123.7(4) . . ?
C7 C12 C11 120.6(4) . . ?
C7 C12 H12 119.7 . . ?
C11 C12 H12 119.7 . . ?
C6 C1 C2 116.2(4) . . ?
C6 C1 C13 127.2(4) . . ?
C2 C1 C13 116.5(4) . . ?
C12 C7 C8 119.4(4) . . ?
C12 C7 N1 116.5(4) . . ?
C8 C7 N1 124.1(4) . . ?
C4 C5 C6 118.0(4) . . ?
C4 C5 H5 121.0 . . ?
C6 C5 H5 121.0 . . ?
C9 C10 C11 118.5(5) . . ?
C9 C10 H10 120.8 . . ?
C11 C10 H10 120.8 . . ?
C4 C3 C2 119.4(5) . . ?
C4 C3 H3 120.3 . . ?
C2 C3 H3 120.3 . . ?
O1 C13 N1 123.4(4) . . ?
O1 C13 C1 120.8(4) . . ?
N1 C13 C1 115.8(4) . . ?
C12 C11 C10 120.0(4) . . ?
C12 C11 H11 120.0 . . ?
C10 C11 H11 120.0 . . ?
C5 C4 C3 121.3(5) . . ?
C5 C4 H4 119.4 . . ?
C3 C4 H4 119.4 . . ?
C9 C8 C7 120.0(4) . . ?
C9 C8 H8 120.0 . . ?
C7 C8 H8 120.0 . . ?
C10 C9 C8 121.4(4) . . ?
C10 C9 H9 119.3 . . ?
C8 C9 H9 119.3 . . ?
C3 C2 C1 121.4(4) . . ?
C3 C2 H2 119.3 . . ?
C1 C2 H2 119.3 . . ?

loop_
_geom_bond_atom_site_label_1
_geom_bond_atom_site_label_2
_geom_bond_distance
_geom_bond_site_symmetry_2
_geom_bond_publ_flag
F1 C6 1.355(5) . ?
O1 C13 1.234(4) . ?
N1 C13 1.341(5) . ?
N1 C7 1.436(5) . ?
N1 H1N 0.91(4) . ?
C6 C1 1.367(5) . ?
C6 C5 1.382(6) . ?
C12 C7 1.358(5) . ?
C12 C11 1.377(6) . ?
C12 H12 0.9300 . ?
C1 C2 1.386(5) . ?
C1 C13 1.505(5) . ?
C7 C8 1.371(5) . ?
C5 C4 1.353(6) . ?
C5 H5 0.9300 . ?
C10 C9 1.363(6) . ?
C10 C11 1.381(6) . ?
C10 H10 0.9300 . ?
C3 C4 1.366(5) . ?
C3 C2 1.382(6) . ?
C3 H3 0.9300 . ?
C11 H11 0.9300 . ?
C4 H4 0.9300 . ?
C8 C9 1.364(6) . ?
C8 H8 0.9300 . ?
C9 H9 0.9300 . ?
C2 H2 0.9300 . ?

loop_
_geom_torsion_atom_site_label_1
_geom_torsion_atom_site_label_2
_geom_torsion_atom_site_label_3
_geom_torsion_atom_site_label_4
_geom_torsion
_geom_torsion_site_symmetry_1
_geom_torsion_site_symmetry_2
_geom_torsion_site_symmetry_3
_geom_torsion_site_symmetry_4
_geom_torsion_publ_flag
F1 C6 C1 C2 176.1(3) . . . . ?
C5 C6 C1 C2 -1.7(6) . . . . ?
F1 C6 C1 C13 -0.9(6) . . . . ?
C5 C6 C1 C13 -178.7(4) . . . . ?
C11 C12 C7 C8 -1.1(6) . . . . ?
C11 C12 C7 N1 179.5(3) . . . . ?
C13 N1 C7 C12 -155.1(4) . . . . ?
C13 N1 C7 C8 25.6(5) . . . . ?
F1 C6 C5 C4 -176.7(3) . . . . ?
C1 C6 C5 C4 1.1(6) . . . . ?
C7 N1 C13 O1 -3.6(6) . . . . ?
C7 N1 C13 C1 177.0(3) . . . . ?
C6 C1 C13 O1 150.7(4) . . . . ?
C2 C1 C13 O1 -26.3(5) . . . . ?
C6 C1 C13 N1 -29.9(5) . . . . ?
C2 C1 C13 N1 153.2(3) . . . . ?
C7 C12 C11 C10 0.3(6) . . . . ?
C9 C10 C11 C12 0.3(6) . . . . ?
C6 C5 C4 C3 -0.6(7) . . . . ?
C2 C3 C4 C5 0.8(7) . . . . ?
C12 C7 C8 C9 1.3(6) . . . . ?
N1 C7 C8 C9 -179.4(4) . . . . ?
C11 C10 C9 C8 -0.1(7) . . . . ?
C7 C8 C9 C10 -0.7(7) . . . . ?
C4 C3 C2 C1 -1.4(6) . . . . ?
C6 C1 C2 C3 1.8(5) . . . . ?
C13 C1 C2 C3 179.1(4) . . . . ?

loop_
_cod_related_entry_id
_cod_related_entry_database
_cod_related_entry_code
1 ChemSpider 212331
